data_4075554
loop_
_publ_author_name
'Moss, James'
'Thomas, Jemima'
'Ashley, Andrew'
'Cowley, Andrew R.'
'O'Hare, Dermot'

_publ_section_title
;
 Bulk Synthesis of Octa- and Nonamethylfluorene
 (Flu&#x2018;&#x00A0;&#x2018;H and Flu*H) and the Characterization of the
 Organometallic Derivatives Flu*SnMe3, [(FeCp)2Flu*H][PF6]2, and
 [(FeCp)2Flu&#x2018;&#x00A0;&#x2018;H][PF6]2
;
_journal_issue 18
_journal_name_full Organometallics
_journal_page_first 4279
_journal_paper_doi 10.1021/om0603666
_journal_volume 25
_journal_year 2006
_chemical_compound_source
;
synthesis as described
;
_chemical_formula_moiety ' C25 H36 Sn '
_chemical_formula_sum 'C25 H36 Sn'
_chemical_formula_weight 455.25
_chemical_name_systematic
; 
? 
;
_space_group_IT_number 14
_symmetry_cell_setting monoclinic
_symmetry_space_group_name_Hall '-P 2yn'
_symmetry_space_group_name_H-M 'P 1 21/n 1'
_atom_sites_solution_hydrogens difmap
_atom_sites_solution_primary direct
_cell_angle_alpha 90
_cell_angle_beta 111.8309(13)
_cell_angle_gamma 90
_cell_formula_units_Z 4
_cell_length_a 11.0860(2)
_cell_length_b 17.6453(4)
_cell_length_c 12.0116(3)
_cell_measurement_reflns_used 20608
_cell_measurement_temperature 150
_cell_measurement_theta_max 28
_cell_measurement_theta_min 5
_cell_volume 2181.15(9)
_computing_cell_refinement
; 
KappaCCD software 'DENZO' (Otwinowski & Minor, 1996) 
;
_computing_data_collection
; 
KappaCCD software 'Collect' (Nonius, 2000) 
;
_computing_data_reduction
; 
KappaCCD software 'DENZO' (Otwinowski & Minor, 1996) 
;
_computing_publication_material
; 
CRYSTALS (Watkin et al, 2001) 
;
_computing_structure_refinement
; 
CRYSTALS (Watkin et al, 2001) 
;
_computing_structure_solution 'SIR92 (Giacovazzo et al, 1992)'
_diffrn_ambient_temperature 150
_diffrn_measured_fraction_theta_full 0.994
_diffrn_measured_fraction_theta_max 0.994
_diffrn_measurement_device_type
; 
Nonius KappaCCD 
;
_diffrn_measurement_method \w
_diffrn_radiation_monochromator graphite
_diffrn_radiation_type 'Mo K\a'
_diffrn_radiation_wavelength 0.71073
_diffrn_reflns_av_R_equivalents 0.041
_diffrn_reflns_limit_h_max 14
_diffrn_reflns_limit_h_min -14
_diffrn_reflns_limit_k_max 22
_diffrn_reflns_limit_k_min -21
_diffrn_reflns_limit_l_max 15
_diffrn_reflns_limit_l_min -15
_diffrn_reflns_number 20608
_diffrn_reflns_theta_full 27.494
_diffrn_reflns_theta_max 27.494
_diffrn_reflns_theta_min 5.222
_diffrn_standards_decay_% 0.00
_diffrn_standards_interval_count 0
_diffrn_standards_interval_time 0
_diffrn_standards_number 0
_exptl_absorpt_coefficient_mu 1.177
_exptl_absorpt_correction_T_max 0.93
_exptl_absorpt_correction_T_min 0.75
_exptl_absorpt_correction_type multi-scan
_exptl_absorpt_process_details
; 
 Denzo/Scalepack (Otwinowski & Minor, 1996) 
;
_exptl_crystal_colour ' colourless '
_exptl_crystal_density_diffrn 1.386
_exptl_crystal_description ' prism '
_exptl_crystal_F_000 944
_exptl_crystal_size_max 0.24
_exptl_crystal_size_mid 0.06
_exptl_crystal_size_min 0.06
_exptl_crystal_thermal_history
; 
The material was crystallised at ambient temperature. A suitable crystal 
was cooled rapidly to 150K for single-crystal X-ray diffraction analysis. 
;
_refine_diff_density_max 1.16
_refine_diff_density_min -0.82
_refine_ls_extinction_method None
_refine_ls_goodness_of_fit_ref 1.1174
_refine_ls_hydrogen_treatment refall
_refine_ls_matrix_type full
_refine_ls_number_parameters 379
_refine_ls_number_reflns 3680
_refine_ls_number_restraints 141
_refine_ls_R_factor_all 0.0482
_refine_ls_R_factor_gt 0.0310
_refine_ls_shift/su_max 0.025284
_refine_ls_structure_factor_coef F
_refine_ls_weighting_details
;
 Method, part 1, Chebychev polynomial, (Watkin, 1994, Prince, 1982) 
 [weight] = 1.0/[A~0~*T~0~(x)+A~1~*T~1~(x) ... +A~n-1~]*T~n-1~(x)] 
 where A~i~ are the Chebychev coefficients listed below and x= Fcalc/Fmax 
 Method = Robust Weighting (Prince, 1982) 
 W = [weight] * [1-(deltaF/6*sigmaF)^2^]^2^ 
 A~i~ are: 
 0.375 0.114 0.108 
;
_refine_ls_weighting_scheme calc
_refine_ls_wR_factor_all 0.0530
_refine_ls_wR_factor_gt 0.0340
_refine_ls_wR_factor_ref 0.0340
_reflns_limit_h_max 13
_reflns_limit_h_min -14
_reflns_limit_k_max 22
_reflns_limit_k_min 0
_reflns_limit_l_max 15
_reflns_limit_l_min 0
_reflns_number_gt 3680
_reflns_number_total 4954
_reflns_threshold_expression I>3.00u(I)
_cod_data_source_file om0603666si20060427_115617.cif
_cod_data_source_block arc1432
_cod_depositor_comments
;
The following automatic conversions were performed:

'_symmetry_cell_setting' value 'Monoclinic' changed to 'monoclinic'
according to /home/saulius/struct/CIF-dictionaries/cif_core.dic
dictionary named 'cif_core.dic' version 2.4.1 from 2010-06-29.

Automatic conversion script
Id: cif_fix_values 1715 2011-07-08 13:25:40Z adriana 
;
_cod_original_sg_symbol_H-M 'P 1 21/n 1 '
_cod_original_formula_sum ' C25 H36 Sn '
_cod_database_code 4075554
_refne_special_details
;
All hydrogen atoms were located in a difference Fourier map and their 
coordinates and isotropic displacement parameters subsequently refined. C-H 
bond lengths were restrained to 1.00(4) \%A, C-C-H and H-C-H angles to 
109(2)\% and similarity restraints applied to the displacement parameters 
of the H atoms and their parent C atoms.
;

loop_
_symmetry_equiv_pos_as_xyz
x,y,z
-x,-y,-z
-x+1/2,y+1/2,-z+1/2
x+1/2,-y+1/2,z+1/2

loop_
_atom_site_label
_atom_site_type_symbol
_atom_site_fract_x
_atom_site_fract_y
_atom_site_fract_z
_atom_site_U_iso_or_equiv
_atom_site_occupancy
_atom_site_adp_type
_atom_site_refinement_flags_posn
_atom_site_refinement_flags_adp
Sn1 Sn 0.316141(19) 0.728750(11) 0.565772(18) 0.0210 1.0000 Uani D .
C1 C 0.3959(3) 0.63019(17) 0.5006(3) 0.0219 1.0000 Uani D .
C2 C 0.3345(3) 0.55976(16) 0.5302(3) 0.0206 1.0000 Uani . .
C3 C 0.3558(3) 0.52668(17) 0.6412(3) 0.0228 1.0000 Uani D .
C4 C 0.2802(3) 0.46303(17) 0.6453(3) 0.0245 1.0000 Uani D .
C5 C 0.1750(3) 0.44044(17) 0.5422(3) 0.0249 1.0000 Uani D .
C6 C 0.1530(3) 0.47443(16) 0.4305(3) 0.0224 1.0000 Uani . .
C7 C 0.2429(3) 0.52839(16) 0.4238(3) 0.0204 1.0000 Uani . .
C8 C 0.2597(3) 0.56611(16) 0.3209(3) 0.0203 1.0000 Uani . .
C9 C 0.2258(3) 0.54329(18) 0.2004(3) 0.0237 1.0000 Uani D .
C10 C 0.2546(3) 0.5925(2) 0.1220(3) 0.0283 1.0000 Uani D .
C11 C 0.3196(3) 0.6614(2) 0.1632(3) 0.0284 1.0000 Uani D .
C12 C 0.3669(3) 0.67922(18) 0.2860(3) 0.0267 1.0000 Uani D .
C13 C 0.3397(3) 0.63015(17) 0.3641(3) 0.0210 1.0000 Uani . .
C14 C 0.5458(3) 0.62946(19) 0.5495(3) 0.0277 1.0000 Uani D U
C15 C 0.4576(3) 0.5560(2) 0.7556(3) 0.0293 1.0000 Uani D U
C16 C 0.3093(4) 0.4218(2) 0.7625(3) 0.0367 1.0000 Uani D U
C17 C 0.0822(4) 0.38044(19) 0.5531(3) 0.0325 1.0000 Uani D U
C18 C 0.0270(3) 0.4596(2) 0.3251(3) 0.0275 1.0000 Uani D U
C19 C 0.1787(3) 0.4640(2) 0.1602(3) 0.0287 1.0000 Uani D U
C20 C 0.2169(4) 0.5710(3) -0.0089(3) 0.0416 1.0000 Uani D U
C21 C 0.3465(4) 0.7146(2) 0.0763(3) 0.0432 1.0000 Uani D U
C22 C 0.4440(4) 0.7512(2) 0.3292(4) 0.0359 1.0000 Uani D U
C23 C 0.4566(4) 0.81850(19) 0.6267(3) 0.0318 1.0000 Uani D U
C24 C 0.2483(4) 0.6991(2) 0.7065(3) 0.0309 1.0000 Uani D U
C25 C 0.1515(3) 0.7729(2) 0.4210(3) 0.0347 1.0000 Uani D U
H141 H 0.577(2) 0.6744(16) 0.523(2) 0.030(4) 1.0000 Uiso D U
H142 H 0.581(2) 0.6288(16) 0.637(3) 0.038(4) 1.0000 Uiso D U
H143 H 0.577(2) 0.5847(16) 0.519(2) 0.028(4) 1.0000 Uiso D U
H151 H 0.421(2) 0.5564(16) 0.820(2) 0.033(4) 1.0000 Uiso D U
H152 H 0.482(3) 0.6084(17) 0.743(2) 0.032(4) 1.0000 Uiso D U
H153 H 0.534(3) 0.5241(15) 0.781(2) 0.029(4) 1.0000 Uiso D U
H161 H 0.287(3) 0.3673(17) 0.749(2) 0.034(4) 1.0000 Uiso D U
H162 H 0.260(3) 0.4447(16) 0.808(2) 0.049(4) 1.0000 Uiso D U
H163 H 0.398(3) 0.4266(16) 0.810(2) 0.044(4) 1.0000 Uiso D U
H171 H 0.023(3) 0.3649(15) 0.475(3) 0.041(4) 1.0000 Uiso D U
H172 H 0.031(3) 0.3998(15) 0.600(3) 0.036(4) 1.0000 Uiso D U
H173 H 0.132(3) 0.3364(16) 0.594(3) 0.039(4) 1.0000 Uiso D U
H181 H 0.013(3) 0.4971(17) 0.259(3) 0.037(4) 1.0000 Uiso D U
H182 H -0.042(3) 0.4649(16) 0.355(3) 0.026(4) 1.0000 Uiso D U
H183 H 0.020(3) 0.4083(16) 0.291(3) 0.025(4) 1.0000 Uiso D U
H191 H 0.228(3) 0.4422(14) 0.116(2) 0.026(4) 1.0000 Uiso D U
H192 H 0.088(3) 0.4650(13) 0.110(2) 0.029(4) 1.0000 Uiso D U
H193 H 0.190(3) 0.4320(15) 0.231(2) 0.034(4) 1.0000 Uiso D U
H201 H 0.172(3) 0.6121(17) -0.059(2) 0.052(5) 1.0000 Uiso D U
H202 H 0.161(3) 0.5267(18) -0.028(2) 0.050(4) 1.0000 Uiso D U
H203 H 0.295(3) 0.5594(18) -0.024(2) 0.044(4) 1.0000 Uiso D U
H211 H 0.347(3) 0.7663(18) 0.102(3) 0.056(5) 1.0000 Uiso D U
H212 H 0.283(3) 0.7093(16) -0.001(3) 0.047(4) 1.0000 Uiso D U
H213 H 0.428(3) 0.7033(17) 0.074(3) 0.057(5) 1.0000 Uiso D U
H221 H 0.462(3) 0.7586(15) 0.416(3) 0.036(4) 1.0000 Uiso D U
H222 H 0.392(3) 0.7955(16) 0.285(3) 0.047(4) 1.0000 Uiso D U
H223 H 0.526(3) 0.7494(14) 0.317(3) 0.036(4) 1.0000 Uiso D U
H231 H 0.447(3) 0.8433(15) 0.694(3) 0.037(4) 1.0000 Uiso D U
H232 H 0.544(3) 0.7979(15) 0.651(3) 0.044(4) 1.0000 Uiso D U
H233 H 0.443(3) 0.8548(16) 0.564(2) 0.036(4) 1.0000 Uiso D U
H241 H 0.178(3) 0.7341(16) 0.700(2) 0.036(4) 1.0000 Uiso D U
H242 H 0.319(3) 0.7064(19) 0.783(3) 0.039(4) 1.0000 Uiso D U
H243 H 0.215(3) 0.6480(17) 0.696(2) 0.032(4) 1.0000 Uiso D U
H251 H 0.118(3) 0.8180(18) 0.451(2) 0.045(4) 1.0000 Uiso D U
H252 H 0.176(2) 0.7884(16) 0.354(3) 0.037(4) 1.0000 Uiso D U
H253 H 0.085(3) 0.7349(16) 0.393(2) 0.041(4) 1.0000 Uiso D U

loop_
_atom_site_aniso_label
_atom_site_aniso_U_11
_atom_site_aniso_U_22
_atom_site_aniso_U_33
_atom_site_aniso_U_23
_atom_site_aniso_U_13
_atom_site_aniso_U_12
Sn1 0.02263(10) 0.01740(10) 0.02371(10) -0.00160(9) 0.00946(7) -0.00076(9)
C1 0.0215(14) 0.0185(13) 0.0259(14) -0.0016(11) 0.0091(12) -0.0020(11)
C2 0.0190(14) 0.0181(13) 0.0249(14) -0.0007(11) 0.0084(11) 0.0025(11)
C3 0.0231(14) 0.0198(14) 0.0262(15) 0.0006(12) 0.0100(12) 0.0040(12)
C4 0.0302(16) 0.0196(14) 0.0275(15) 0.0017(12) 0.0150(13) 0.0038(12)
C5 0.0303(16) 0.0165(13) 0.0323(16) -0.0029(12) 0.0166(13) -0.0005(12)
C6 0.0245(15) 0.0159(13) 0.0273(15) -0.0039(11) 0.0104(13) 0.0007(11)
C7 0.0220(14) 0.0146(13) 0.0254(14) -0.0002(11) 0.0096(12) 0.0026(11)
C8 0.0210(14) 0.0187(13) 0.0213(14) 0.0003(11) 0.0081(11) 0.0035(11)
C9 0.0216(14) 0.0262(15) 0.0233(14) -0.0028(12) 0.0082(12) 0.0032(12)
C10 0.0240(16) 0.0363(18) 0.0243(15) -0.0006(13) 0.0089(13) 0.0039(13)
C11 0.0305(17) 0.0326(17) 0.0260(15) 0.0045(13) 0.0152(13) 0.0023(14)
C12 0.0317(16) 0.0240(15) 0.0292(15) 0.0011(13) 0.0168(13) 0.0014(13)
C13 0.0220(14) 0.0197(14) 0.0231(14) -0.0007(11) 0.0107(12) 0.0026(11)
C14 0.0237(16) 0.0258(16) 0.0361(18) -0.0029(13) 0.0138(14) -0.0020(13)
C15 0.0302(17) 0.0298(17) 0.0249(15) 0.0020(13) 0.0068(13) 0.0021(14)
C16 0.045(2) 0.0306(18) 0.0335(18) 0.0070(15) 0.0138(17) -0.0016(16)
C17 0.0386(19) 0.0248(16) 0.0392(18) -0.0025(14) 0.0205(16) -0.0080(15)
C18 0.0220(15) 0.0280(16) 0.0324(17) -0.0054(14) 0.0099(13) -0.0004(13)
C19 0.0277(16) 0.0311(17) 0.0276(16) -0.0082(13) 0.0105(14) -0.0013(14)
C20 0.042(2) 0.057(2) 0.0269(18) -0.0032(17) 0.0136(16) -0.0038(19)
C21 0.053(2) 0.047(2) 0.0331(19) 0.0112(17) 0.0208(18) -0.0068(18)
C22 0.049(2) 0.0279(17) 0.042(2) -0.0029(14) 0.0295(18) -0.0105(15)
C23 0.0373(19) 0.0224(15) 0.0352(17) -0.0053(14) 0.0128(15) -0.0103(14)
C24 0.0384(19) 0.0303(17) 0.0311(17) -0.0038(14) 0.0210(15) -0.0029(15)
C25 0.0296(17) 0.0382(19) 0.0326(17) 0.0076(16) 0.0073(14) 0.0040(16)

loop_
_atom_type_symbol
_atom_type_scat_dispersion_real
_atom_type_scat_dispersion_imag
_atom_type_scat_Cromer_Mann_a1
_atom_type_scat_Cromer_Mann_b1
_atom_type_scat_Cromer_Mann_a2
_atom_type_scat_Cromer_Mann_b2
_atom_type_scat_Cromer_Mann_a3
_atom_type_scat_Cromer_Mann_b3
_atom_type_scat_Cromer_Mann_a4
_atom_type_scat_Cromer_Mann_b4
_atom_type_scat_Cromer_Mann_c
_atom_type_scat_source
'C   ' 0.0033 0.0016 2.3100 20.8439 1.0200 10.2075 1.5886 0.5687 0.8650 51.6512 0.2156 International_Tables_Vol_IV_Table_2.2B
'H   ' 0.0000 0.0000 0.4930 10.5109 0.3229 26.1257 0.1402 3.1424 0.0408 57.7998 0.0030 International_Tables_Vol_IV_Table_2.2B
'Sn  ' -0.6537 1.4246 19.1889 5.8303 19.1005 0.5031 4.4585 26.8909 2.4663 83.9572 4.7821 International_Tables_Vol_IV_Table_2.2B

loop_
_geom_angle_atom_site_label_1
_geom_angle_atom_site_label_2
_geom_angle_atom_site_label_3
_geom_angle
_geom_angle_publ_flag
C1 Sn1 C23 111.33(13) yes
C1 Sn1 C24 112.78(12) yes
C23 Sn1 C24 109.38(14) yes
C1 Sn1 C25 109.19(13) yes
C23 Sn1 C25 107.41(15) yes
C24 Sn1 C25 106.50(14) yes
Sn1 C1 C2 106.61(19) yes
Sn1 C1 C13 108.83(19) yes
C2 C1 C13 102.2(2) yes
Sn1 C1 C14 112.7(2) yes
C2 C1 C14 114.6(3) yes
C13 C1 C14 111.2(3) yes
C1 C2 C3 129.4(3) yes
C1 C2 C7 109.9(3) yes
C3 C2 C7 120.7(3) yes
C2 C3 C4 118.3(3) yes
C2 C3 C15 122.1(3) yes
C4 C3 C15 119.5(3) yes
C3 C4 C5 120.2(3) yes
C3 C4 C16 119.5(3) yes
C5 C4 C16 120.3(3) yes
C4 C5 C6 120.8(3) yes
C4 C5 C17 119.2(3) yes
C6 C5 C17 119.9(3) yes
C5 C6 C7 118.0(3) yes
C5 C6 C18 120.1(3) yes
C7 C6 C18 121.5(3) yes
C2 C7 C6 119.9(3) yes
C2 C7 C8 108.0(3) yes
C6 C7 C8 132.0(3) yes
C7 C8 C9 131.4(3) yes
C7 C8 C13 108.1(2) yes
C9 C8 C13 119.8(3) yes
C8 C9 C10 118.1(3) yes
C8 C9 C19 121.4(3) yes
C10 C9 C19 119.9(3) yes
C9 C10 C11 120.9(3) yes
C9 C10 C20 119.8(3) yes
C11 C10 C20 119.2(3) yes
C10 C11 C12 120.4(3) yes
C10 C11 C21 120.0(3) yes
C12 C11 C21 119.5(3) yes
C11 C12 C13 118.6(3) yes
C11 C12 C22 119.4(3) yes
C13 C12 C22 121.9(3) yes
C1 C13 C8 110.2(3) yes
C1 C13 C12 128.5(3) yes
C8 C13 C12 121.0(3) yes
C1 C14 H141 109.5(14) no
C1 C14 H142 110.8(14) no
H141 C14 H142 108.4(16) no
C1 C14 H143 110.0(14) no
H141 C14 H143 108.4(16) no
H142 C14 H143 109.7(16) no
C3 C15 H151 109.1(14) no
C3 C15 H152 109.7(14) no
H151 C15 H152 108.8(16) no
C3 C15 H153 111.1(14) no
H151 C15 H153 108.6(16) no
H152 C15 H153 109.4(16) no
C4 C16 H161 111.0(14) no
C4 C16 H162 110.1(15) no
H161 C16 H162 109.5(16) no
C4 C16 H163 109.4(15) no
H161 C16 H163 109.2(16) no
H162 C16 H163 107.5(16) no
C5 C17 H171 110.7(14) no
C5 C17 H172 110.8(14) no
H171 C17 H172 108.9(16) no
C5 C17 H173 109.0(14) no
H171 C17 H173 108.4(16) no
H172 C17 H173 108.9(16) no
C6 C18 H181 111.8(20) no
C6 C18 H182 106.6(19) no
H181 C18 H182 108.4(16) no
C6 C18 H183 114.2(19) no
H181 C18 H183 108.2(16) no
H182 C18 H183 107.4(16) no
C9 C19 H191 110.0(14) no
C9 C19 H192 109.9(14) no
H191 C19 H192 109.3(15) no
C9 C19 H193 109.7(14) no
H191 C19 H193 109.0(16) no
H192 C19 H193 109.0(16) no
C10 C20 H201 109.8(15) no
C10 C20 H202 110.3(15) no
H201 C20 H202 108.9(16) no
C10 C20 H203 109.2(14) no
H201 C20 H203 109.6(16) no
H202 C20 H203 109.1(16) no
C11 C21 H211 110.3(15) no
C11 C21 H212 110.9(15) no
H211 C21 H212 108.7(16) no
C11 C21 H213 109.3(15) no
H211 C21 H213 108.9(17) no
H212 C21 H213 108.8(16) no
C12 C22 H221 109.9(14) no
C12 C22 H222 109.7(14) no
H221 C22 H222 107.8(16) no
C12 C22 H223 111.2(14) no
H221 C22 H223 109.0(16) no
H222 C22 H223 109.1(16) no
Sn1 C23 H231 109.4(14) no
Sn1 C23 H232 109.8(14) no
H231 C23 H232 109.0(16) no
Sn1 C23 H233 110.1(14) no
H231 C23 H233 109.2(16) no
H232 C23 H233 109.2(16) no
Sn1 C24 H241 106.9(14) no
Sn1 C24 H242 108.8(15) no
H241 C24 H242 108.9(17) no
Sn1 C24 H243 110.3(12) no
H241 C24 H243 109.1(16) no
H242 C24 H243 113(2) no
Sn1 C25 H251 108.3(14) no
Sn1 C25 H252 110.9(14) no
H251 C25 H252 109.0(16) no
Sn1 C25 H253 110.0(14) no
H251 C25 H253 109.8(16) no
H252 C25 H253 108.9(16) no

loop_
_geom_bond_atom_site_label_1
_geom_bond_atom_site_label_2
_geom_bond_distance
_geom_bond_publ_flag
Sn1 C1 2.221(3) yes
Sn1 C23 2.150(3) yes
Sn1 C24 2.154(3) yes
Sn1 C25 2.145(3) yes
C1 C2 1.521(4) yes
C1 C13 1.522(4) yes
C1 C14 1.543(4) yes
C2 C3 1.393(4) yes
C2 C7 1.417(4) yes
C3 C4 1.413(4) yes
C3 C15 1.509(4) yes
C4 C5 1.407(5) yes
C4 C16 1.509(4) yes
C5 C6 1.405(4) yes
C5 C17 1.516(4) yes
C6 C7 1.403(4) yes
C6 C18 1.519(4) yes
C7 C8 1.474(4) yes
C8 C9 1.412(4) yes
C8 C13 1.411(4) yes
C9 C10 1.403(5) yes
C9 C19 1.509(4) yes
C10 C11 1.406(5) yes
C10 C20 1.517(5) yes
C11 C12 1.405(4) yes
C11 C21 1.513(5) yes
C12 C13 1.390(4) yes
C12 C22 1.511(5) yes
C14 H141 0.97(3) no
C14 H142 0.98(3) no
C14 H143 0.99(3) no
C15 H151 0.99(3) no
C15 H152 0.99(3) no
C15 H153 0.97(3) no
C16 H161 0.99(3) no
C16 H162 0.99(3) no
C16 H163 0.94(3) no
C17 H171 0.96(3) no
C17 H172 0.99(3) no
C17 H173 0.97(3) no
C18 H181 1.00(3) no
C18 H182 0.96(3) no
C18 H183 0.98(3) no
C19 H191 0.98(3) no
C19 H192 0.96(3) no
C19 H193 0.99(3) no
C20 H201 0.95(3) no
C20 H202 0.97(3) no
C20 H203 0.98(3) no
C21 H211 0.96(3) no
C21 H212 0.94(3) no
C21 H213 0.94(3) no
C22 H221 0.99(3) no
C22 H222 1.00(3) no
C22 H223 0.97(3) no
C23 H231 0.96(3) no
C23 H232 0.97(3) no
C23 H233 0.96(3) no
C24 H241 0.98(3) no
C24 H242 0.97(3) no
C24 H243 0.97(3) no
C25 H251 1.00(3) no
C25 H252 0.97(3) no
C25 H253 0.96(3) no
